data_7107961
loop_
_publ_author_name
'Carsten Glock'
'Helmar Gorls'
'Matthias Westerhausen'

_publ_section_title
;
 Calciate-mediated intermolecular hydroamination of diphenylbutadiyne with
 secondary anilines
;
_journal_name_full Chem.Commun.
_journal_page_first 7094
_journal_paper_doi 10.1039/c2cc32790b
_journal_volume 48
_journal_year 2012
_chemical_formula_moiety 'C25 H23 N'
_chemical_formula_sum 'C25 H23 N'
_chemical_formula_weight 337.44
_space_group_IT_number 14
_symmetry_cell_setting monoclinic
_symmetry_space_group_name_Hall '-P 2ybc'
_symmetry_space_group_name_H-M 'P 1 21/c 1'
_atom_sites_solution_hydrogens geom
_atom_sites_solution_primary direct
_atom_sites_solution_secondary difmap
_audit_creation_method SHELXL-97
_cell_angle_alpha 90.00
_cell_angle_beta 94.617(1)
_cell_angle_gamma 90.00
_cell_formula_units_Z 4
_cell_length_a 9.7453(2)
_cell_length_b 11.3478(2)
_cell_length_c 17.3880(2)
_cell_measurement_reflns_used 11729
_cell_measurement_temperature 133(2)
_cell_measurement_theta_max 27.45
_cell_measurement_theta_min 2.93
_cell_volume 1916.66(6)
_computing_cell_refinement DENZO
_computing_data_collection COLLECT
_computing_data_reduction DENZO
_computing_molecular_graphics SHELXTL/PC
_computing_publication_material SHEXL-97
_computing_structure_refinement 'SHELXL-97 (Sheldrick, 2008)'
_computing_structure_solution 'SHELXS-97 (Sheldrick, 2008)'
_diffrn_ambient_temperature 133(2)
_diffrn_measured_fraction_theta_full 0.992
_diffrn_measured_fraction_theta_max 0.992
_diffrn_measurement_device_type KappaCCD
_diffrn_measurement_method 'phi- + omega-scan'
_diffrn_radiation_monochromator graphite
_diffrn_radiation_source 'fine-focus sealed tube'
_diffrn_radiation_type MoK\a
_diffrn_radiation_wavelength 0.71073
_diffrn_reflns_av_R_equivalents 0.0208
_diffrn_reflns_av_sigmaI/netI 0.0238
_diffrn_reflns_limit_h_max 12
_diffrn_reflns_limit_h_min -10
_diffrn_reflns_limit_k_max 14
_diffrn_reflns_limit_k_min -14
_diffrn_reflns_limit_l_max 21
_diffrn_reflns_limit_l_min -22
_diffrn_reflns_number 11729
_diffrn_reflns_theta_full 27.45
_diffrn_reflns_theta_max 27.45
_diffrn_reflns_theta_min 2.93
_exptl_absorpt_coefficient_mu 0.067
_exptl_absorpt_correction_type none
_exptl_crystal_colour light_yellow
_exptl_crystal_density_diffrn 1.169
_exptl_crystal_density_method 'not measured'
_exptl_crystal_description prism
_exptl_crystal_F_000 720
_exptl_crystal_size_max 0.06
_exptl_crystal_size_mid 0.06
_exptl_crystal_size_min 0.04
_refine_diff_density_max 0.257
_refine_diff_density_min -0.168
_refine_diff_density_rms 0.033
_refine_ls_extinction_method none
_refine_ls_goodness_of_fit_ref 1.012
_refine_ls_hydrogen_treatment refall
_refine_ls_matrix_type full
_refine_ls_number_parameters 327
_refine_ls_number_reflns 4345
_refine_ls_number_restraints 0
_refine_ls_restrained_S_all 1.012
_refine_ls_R_factor_all 0.0444
_refine_ls_R_factor_gt 0.0389
_refine_ls_shift/su_max 0.000
_refine_ls_shift/su_mean 0.000
_refine_ls_structure_factor_coef Fsqd
_refine_ls_weighting_details 'calc w=1/[\s^2^(Fo^2^)+(0.0430P)^2^+0.6979P] where P=(Fo^2^+2Fc^2^)/3'
_refine_ls_weighting_scheme calc
_refine_ls_wR_factor_gt 0.0946
_refine_ls_wR_factor_ref 0.0994
_reflns_number_gt 3894
_reflns_number_total 4345
_reflns_threshold_expression >2sigma(I)
_cod_data_source_file c2cc32790b.txt
_cod_data_source_block FO4319
_cod_original_sg_symbol_H-M 'P 21/c'
_cod_database_code 7107961

loop_
_symmetry_equiv_pos_as_xyz
'x, y, z'
'-x, y+1/2, -z+1/2'
'-x, -y, -z'
'x, -y-1/2, z-1/2'

loop_
_atom_site_label
_atom_site_type_symbol
_atom_site_fract_x
_atom_site_fract_y
_atom_site_fract_z
_atom_site_U_iso_or_equiv
_atom_site_adp_type
_atom_site_occupancy
_atom_site_symmetry_multiplicity
_atom_site_calc_flag
N1 N 0.73359(9) 0.29852(7) 0.01189(5) 0.02047(19) Uani 1 1 d
C1 C 0.83091(10) 0.33842(9) 0.06795(5) 0.0187(2) Uani 1 1 d
C2 C 0.93441(11) 0.26969(9) 0.10091(6) 0.0215(2) Uani 1 1 d
H2 H 0.9373(14) 0.1863(12) 0.0885(8) 0.030(3) Uiso 1 1 d
C3 C 1.04659(11) 0.31963(9) 0.14698(6) 0.0219(2) Uani 1 1 d
C4 C 1.14217(11) 0.36590(9) 0.18343(6) 0.0226(2) Uani 1 1 d
C5 C 1.25064(11) 0.43202(9) 0.22383(6) 0.0215(2) Uani 1 1 d
C6 C 1.23284(12) 0.55282(10) 0.23641(6) 0.0274(2) Uani 1 1 d
H6 H 1.1446(15) 0.5898(13) 0.2189(8) 0.035(4) Uiso 1 1 d
C7 C 1.33868(13) 0.61912(10) 0.27277(7) 0.0316(3) Uani 1 1 d
H7 H 1.3236(16) 0.7035(14) 0.2813(9) 0.041(4) Uiso 1 1 d
C8 C 1.46299(12) 0.56648(11) 0.29738(6) 0.0288(2) Uani 1 1 d
H8 H 1.5379(14) 0.6138(13) 0.3231(8) 0.035(4) Uiso 1 1 d
C9 C 1.48047(11) 0.44665(11) 0.28696(6) 0.0273(2) Uani 1 1 d
H9 H 1.5666(15) 0.4081(13) 0.3051(8) 0.037(4) Uiso 1 1 d
C10 C 1.37552(11) 0.37941(10) 0.25056(6) 0.0250(2) Uani 1 1 d
H10 H 1.3871(14) 0.2939(13) 0.2428(8) 0.031(3) Uiso 1 1 d
C11 C 0.59603(10) 0.35552(9) 0.00128(6) 0.0206(2) Uani 1 1 d
H11 H 0.6149(13) 0.4405(11) 0.0055(7) 0.021(3) Uiso 1 1 d
C12 C 0.52874(12) 0.33200(12) -0.07897(6) 0.0302(3) Uani 1 1 d
H12C H 0.4426(15) 0.3794(13) -0.0870(8) 0.035(4) Uiso 1 1 d
H12B H 0.5900(16) 0.3550(13) -0.1189(9) 0.041(4) Uiso 1 1 d
H12A H 0.5052(16) 0.2467(15) -0.0859(9) 0.044(4) Uiso 1 1 d
C13 C 0.50303(12) 0.32128(11) 0.06409(7) 0.0277(2) Uani 1 1 d
H13C H 0.4151(16) 0.3681(13) 0.0575(8) 0.038(4) Uiso 1 1 d
H13B H 0.4785(15) 0.2357(14) 0.0605(8) 0.040(4) Uiso 1 1 d
H13A H 0.5500(16) 0.3373(13) 0.1168(9) 0.040(4) Uiso 1 1 d
C14 C 0.82713(10) 0.46583(9) 0.08909(6) 0.0190(2) Uani 1 1 d
C15 C 0.81261(11) 0.49866(9) 0.16537(6) 0.0231(2) Uani 1 1 d
H15 H 0.7981(14) 0.4369(12) 0.2039(8) 0.030(3) Uiso 1 1 d
C16 C 0.82118(11) 0.61638(10) 0.18706(6) 0.0270(2) Uani 1 1 d
H16 H 0.8123(14) 0.6376(13) 0.2416(8) 0.035(4) Uiso 1 1 d
C17 C 0.84414(11) 0.70218(10) 0.13293(7) 0.0280(2) Uani 1 1 d
H17 H 0.8505(14) 0.7847(13) 0.1480(8) 0.035(4) Uiso 1 1 d
C18 C 0.85728(11) 0.67046(10) 0.05669(7) 0.0259(2) Uani 1 1 d
H18 H 0.8727(14) 0.7314(12) 0.0174(8) 0.032(3) Uiso 1 1 d
C19 C 0.84823(10) 0.55276(9) 0.03465(6) 0.0213(2) Uani 1 1 d
H19 H 0.8596(13) 0.5297(11) -0.0182(8) 0.025(3) Uiso 1 1 d
C20 C 0.75072(10) 0.18163(9) -0.01798(6) 0.0214(2) Uani 1 1 d
C21 C 0.82633(11) 0.16804(11) -0.08192(6) 0.0265(2) Uani 1 1 d
H21 H 0.8636(14) 0.2358(13) -0.1053(8) 0.033(4) Uiso 1 1 d
C22 C 0.84831(12) 0.05581(11) -0.11098(7) 0.0327(3) Uani 1 1 d
H22 H 0.9029(16) 0.0487(13) -0.1558(9) 0.043(4) Uiso 1 1 d
C23 C 0.79395(12) -0.04215(11) -0.07697(7) 0.0341(3) Uani 1 1 d
H23 H 0.8079(15) -0.1204(13) -0.0979(8) 0.038(4) Uiso 1 1 d
C24 C 0.71885(13) -0.02861(11) -0.01350(8) 0.0339(3) Uani 1 1 d
H24 H 0.6829(16) -0.0990(15) 0.0120(9) 0.046(4) Uiso 1 1 d
C25 C 0.69750(12) 0.08307(10) 0.01654(7) 0.0283(2) Uani 1 1 d
H25 H 0.6471(15) 0.0919(13) 0.0627(8) 0.036(4) Uiso 1 1 d

loop_
_atom_site_aniso_label
_atom_site_aniso_U_11
_atom_site_aniso_U_22
_atom_site_aniso_U_33
_atom_site_aniso_U_23
_atom_site_aniso_U_13
_atom_site_aniso_U_12
N1 0.0177(4) 0.0194(4) 0.0237(4) -0.0047(3) -0.0024(3) 0.0018(3)
C1 0.0187(5) 0.0191(5) 0.0184(4) -0.0011(4) 0.0017(3) -0.0005(4)
C2 0.0217(5) 0.0183(5) 0.0240(5) -0.0010(4) -0.0018(4) 0.0003(4)
C3 0.0223(5) 0.0197(5) 0.0233(5) 0.0020(4) -0.0001(4) 0.0029(4)
C4 0.0227(5) 0.0217(5) 0.0230(5) 0.0020(4) -0.0007(4) 0.0017(4)
C5 0.0220(5) 0.0244(5) 0.0179(4) 0.0009(4) 0.0007(4) -0.0027(4)
C6 0.0279(6) 0.0249(6) 0.0287(5) 0.0008(4) -0.0019(4) 0.0012(4)
C7 0.0383(7) 0.0236(6) 0.0321(6) -0.0036(4) -0.0014(5) -0.0033(5)
C8 0.0297(6) 0.0331(6) 0.0232(5) -0.0023(4) -0.0006(4) -0.0105(5)
C9 0.0204(5) 0.0344(6) 0.0268(5) 0.0007(4) -0.0006(4) -0.0025(4)
C10 0.0230(5) 0.0243(5) 0.0274(5) -0.0003(4) 0.0012(4) -0.0006(4)
C11 0.0182(5) 0.0200(5) 0.0231(5) -0.0006(4) -0.0014(4) 0.0020(4)
C12 0.0239(5) 0.0417(7) 0.0240(5) -0.0036(5) -0.0042(4) 0.0059(5)
C13 0.0237(5) 0.0314(6) 0.0285(6) 0.0032(4) 0.0038(4) 0.0044(5)
C14 0.0147(4) 0.0194(5) 0.0226(5) -0.0024(4) -0.0009(3) 0.0013(4)
C15 0.0234(5) 0.0237(5) 0.0219(5) -0.0016(4) -0.0003(4) 0.0014(4)
C16 0.0259(5) 0.0284(6) 0.0263(5) -0.0083(4) 0.0003(4) 0.0022(4)
C17 0.0230(5) 0.0205(5) 0.0404(6) -0.0082(4) 0.0028(4) -0.0002(4)
C18 0.0211(5) 0.0206(5) 0.0364(6) 0.0024(4) 0.0055(4) -0.0002(4)
C19 0.0181(5) 0.0227(5) 0.0232(5) -0.0009(4) 0.0028(4) 0.0009(4)
C20 0.0181(5) 0.0215(5) 0.0236(5) -0.0059(4) -0.0042(4) 0.0018(4)
C21 0.0215(5) 0.0305(6) 0.0271(5) -0.0049(4) -0.0007(4) 0.0018(4)
C22 0.0273(6) 0.0401(7) 0.0298(6) -0.0131(5) -0.0022(4) 0.0098(5)
C23 0.0298(6) 0.0268(6) 0.0433(7) -0.0149(5) -0.0106(5) 0.0088(5)
C24 0.0316(6) 0.0221(6) 0.0470(7) -0.0038(5) -0.0026(5) 0.0011(5)
C25 0.0281(6) 0.0234(5) 0.0335(6) -0.0026(4) 0.0027(4) 0.0017(4)

loop_
_atom_type_symbol
_atom_type_description
_atom_type_scat_dispersion_real
_atom_type_scat_dispersion_imag
_atom_type_scat_source
C C 0.0033 0.0016 'International Tables Vol C Tables 4.2.6.8 and 6.1.1.4'
H H 0.0000 0.0000 'International Tables Vol C Tables 4.2.6.8 and 6.1.1.4'
N N 0.0061 0.0033 'International Tables Vol C Tables 4.2.6.8 and 6.1.1.4'

loop_
_geom_angle_atom_site_label_1
_geom_angle_atom_site_label_2
_geom_angle_atom_site_label_3
_geom_angle
C1 N1 C20 117.65(8)
C1 N1 C11 120.43(8)
C20 N1 C11 119.07(8)
C2 C1 N1 123.49(9)
C2 C1 C14 118.83(9)
N1 C1 C14 117.54(8)
C1 C2 C3 121.23(9)
C1 C2 H2 119.8(8)
C3 C2 H2 118.6(8)
C4 C3 C2 176.94(11)
C3 C4 C5 174.26(11)
C6 C5 C10 118.71(10)
C6 C5 C4 119.54(9)
C10 C5 C4 121.75(10)
C7 C6 C5 120.32(11)
C7 C6 H6 120.7(8)
C5 C6 H6 119.0(8)
C8 C7 C6 120.39(11)
C8 C7 H7 120.7(9)
C6 C7 H7 118.9(9)
C9 C8 C7 119.75(10)
C9 C8 H8 120.1(8)
C7 C8 H8 120.1(8)
C8 C9 C10 120.40(11)
C8 C9 H9 120.6(9)
C10 C9 H9 119.0(9)
C9 C10 C5 120.39(10)
C9 C10 H10 121.0(8)
C5 C10 H10 118.7(8)
N1 C11 C12 110.88(8)
N1 C11 C13 112.47(8)
C12 C11 C13 112.10(9)
N1 C11 H11 104.8(7)
C12 C11 H11 107.8(7)
C13 C11 H11 108.4(7)
C11 C12 H12C 109.3(8)
C11 C12 H12B 111.0(9)
H12C C12 H12B 108.0(12)
C11 C12 H12A 111.0(9)
H12C C12 H12A 108.8(12)
H12B C12 H12A 108.5(12)
C11 C13 H13C 109.5(8)
C11 C13 H13B 110.8(9)
H13C C13 H13B 108.0(12)
C11 C13 H13A 110.7(9)
H13C C13 H13A 109.2(12)
H13B C13 H13A 108.7(12)
C19 C14 C15 119.23(9)
C19 C14 C1 120.67(9)
C15 C14 C1 119.93(9)
C16 C15 C14 120.42(10)
C16 C15 H15 120.5(8)
C14 C15 H15 119.1(8)
C15 C16 C17 120.07(10)
C15 C16 H16 119.1(8)
C17 C16 H16 120.8(8)
C16 C17 C18 119.91(10)
C16 C17 H17 120.2(8)
C18 C17 H17 119.9(8)
C19 C18 C17 120.21(10)
C19 C18 H18 119.3(8)
C17 C18 H18 120.5(8)
C18 C19 C14 120.14(10)
C18 C19 H19 120.7(8)
C14 C19 H19 119.1(8)
C25 C20 C21 119.75(10)
C25 C20 N1 121.86(9)
C21 C20 N1 118.36(10)
C20 C21 C22 119.88(11)
C20 C21 H21 119.7(8)
C22 C21 H21 120.5(8)
C23 C22 C21 120.25(11)
C23 C22 H22 121.6(9)
C21 C22 H22 118.2(9)
C24 C23 C22 119.85(11)
C24 C23 H23 119.9(9)
C22 C23 H23 120.2(9)
C23 C24 C25 120.38(12)
C23 C24 H24 119.8(9)
C25 C24 H24 119.8(9)
C20 C25 C24 119.89(11)
C20 C25 H25 120.1(9)
C24 C25 H25 120.0(9)

loop_
_geom_bond_atom_site_label_1
_geom_bond_atom_site_label_2
_geom_bond_distance
N1 C1 1.3804(12)
N1 C20 1.4391(12)
N1 C11 1.4865(12)
C1 C2 1.3642(14)
C1 C14 1.4930(13)
C2 C3 1.4203(14)
C2 H2 0.971(14)
C3 C4 1.2041(15)
C4 C5 1.4332(14)
C5 C6 1.4011(15)
C5 C10 1.4009(15)
C6 C7 1.3873(16)
C6 H6 0.983(15)
C7 C8 1.3870(17)
C7 H7 0.982(16)
C8 C9 1.3842(17)
C8 H8 0.984(14)
C9 C10 1.3874(15)
C9 H9 0.976(15)
C10 H10 0.987(14)
C11 C12 1.5168(14)
C11 C13 1.5247(15)
C11 H11 0.983(13)
C12 H12C 0.998(15)
C12 H12B 0.986(15)
C12 H12A 1.000(16)
C13 H13C 1.007(15)
C13 H13B 1.001(16)
C13 H13A 1.008(15)
C14 C19 1.3940(14)
C14 C15 1.3957(14)
C15 C16 1.3889(15)
C15 H15 0.987(14)
C16 C17 1.3849(17)
C16 H16 0.988(14)
C17 C18 1.3895(16)
C17 H17 0.973(14)
C18 C19 1.3904(15)
C18 H18 0.991(14)
C19 H19 0.970(13)
C20 C25 1.3894(16)
C20 C21 1.3909(15)
C21 C22 1.3930(16)
C21 H21 0.955(15)
C22 C23 1.3843(19)
C22 H22 0.981(15)
C23 C24 1.3810(19)
C23 H23 0.974(15)
C24 C25 1.3927(16)
C24 H24 0.991(16)
C25 H25 0.980(14)
